data_1567236
loop_
_publ_author_name
'Li, Shao-Chuan'
'Liu, Caiping'
'chen, qihui'
'Jiang, Feilong'
'Yuan, Daqiang'
'Sun, Qing-Fu'
'Hong, Maochun'

_publ_section_title
;
 Adaptive coordination assemblies based on a flexible
 tetraazacyclododecane ligand for promoting carbon dioxide fixation
;
_journal_name_full 'Chemical Science'
_journal_paper_doi 10.1039/D2SC03093D
_journal_year 2022
_chemical_formula_moiety 'C12 H18 O5 S2'
_chemical_formula_sum 'C12 H18 O5 S2'
_chemical_formula_weight 306.38
_chemical_melting_point 111.0(10)
_chemical_name_systematic
;
(4aR,6S,7S,8R,8aS)-7,8-diacetyloxy-6-methylhexahydro-4aH-[1,4]dithiino
[2,3b]pyran.
;
_space_group_IT_number 19
_space_group_name_Hall 'P 2ac 2ab'
_space_group_name_H-M_alt 'P 21 21 21'
_symmetry_cell_setting orthorhombic
_symmetry_space_group_name_H-M 'P 21 21 21'
_atom_sites_solution_hydrogens geom
_atom_sites_solution_primary direct
_atom_sites_solution_secondary difmap
_audit_block_doi 10.5517/cc754m4
_audit_creation_method SHELXL-97
_audit_update_record
;
2003-06-23 deposited with the CCDC.	2022-07-04 downloaded from the CCDC.
;
_cell_angle_alpha 90.00
_cell_angle_beta 90.00
_cell_angle_gamma 90.00
_cell_formula_units_Z 4
_cell_length_a 9.1347(3)
_cell_length_b 9.4741(3)
_cell_length_c 18.1026(6)
_cell_measurement_reflns_used 100
_cell_measurement_temperature 293(2)
_cell_measurement_theta_max 15
_cell_measurement_theta_min 7
_cell_volume 1566.65(9)
_computing_cell_refinement 'Bruker SMART'
_computing_data_collection 'Bruker SMART'
_computing_data_reduction 'Bruker SHELXTL'
_computing_molecular_graphics 'XPMA (Zsolnai, 1997)'
_computing_publication_material 'CIFTAB (Sheldrick, 1992-7)'
_computing_structure_refinement 'SHELXL-97 (Sheldrick, 1997)'
_computing_structure_solution 'SHELXS (Sheldrick, 1997)'
_diffrn_ambient_temperature 293(2)
_diffrn_measured_fraction_theta_full 1.000
_diffrn_measured_fraction_theta_max 1.000
_diffrn_measurement_device_type 'CCD Area Detector'
_diffrn_measurement_method 'phi and omega scans'
_diffrn_radiation_monochromator graphite
_diffrn_radiation_source 'fine-focus sealed tube'
_diffrn_radiation_type MoK\a
_diffrn_radiation_wavelength 0.71073
_diffrn_reflns_av_R_equivalents 0.0392
_diffrn_reflns_av_sigmaI/netI 0.0293
_diffrn_reflns_limit_h_max 11
_diffrn_reflns_limit_h_min -9
_diffrn_reflns_limit_k_max 11
_diffrn_reflns_limit_k_min -11
_diffrn_reflns_limit_l_max 20
_diffrn_reflns_limit_l_min -22
_diffrn_reflns_number 10469
_diffrn_reflns_theta_full 26.00
_diffrn_reflns_theta_max 26.00
_diffrn_reflns_theta_min 2.25
_diffrn_standards_decay_% <1
_exptl_absorpt_coefficient_mu 0.351
_exptl_absorpt_correction_type none
_exptl_crystal_colour colourless
_exptl_crystal_density_diffrn 1.299
_exptl_crystal_density_method 'not measured'
_exptl_crystal_description prism
_exptl_crystal_F_000 648
_exptl_crystal_size_max 0.47
_exptl_crystal_size_mid 0.38
_exptl_crystal_size_min 0.33
_refine_diff_density_max 0.224
_refine_diff_density_min -0.268
_refine_diff_density_rms 0.080
_refine_ls_abs_structure_details 'Flack H D (1983), Acta Cryst. A39, 876-881'
_refine_ls_abs_structure_Flack -0.02(8)
_refine_ls_extinction_coef 0.076(4)
_refine_ls_extinction_expression Fc^*^=kFc[1+0.001xFc^2^\l^3^/sin(2\q)]^-1/4^
_refine_ls_extinction_method SHELXL
_refine_ls_goodness_of_fit_ref 0.999
_refine_ls_hydrogen_treatment mixed
_refine_ls_matrix_type full
_refine_ls_number_parameters 193
_refine_ls_number_reflns 2659
_refine_ls_number_restraints 0
_refine_ls_restrained_S_all 0.999
_refine_ls_R_factor_all 0.0479
_refine_ls_R_factor_gt 0.0416
_refine_ls_shift/su_max 0.000
_refine_ls_shift/su_mean 0.000
_refine_ls_structure_factor_coef Fsqd
_refine_ls_weighting_details 'calc w=1/[\s^2^(Fo^2^)+(0.0694P)^2^+0.0000P] where P=(Fo^2^+2Fc^2^)/3'
_refine_ls_weighting_scheme calc
_refine_ls_wR_factor_gt 0.0964
_refine_ls_wR_factor_ref 0.1004
_reflns_number_gt 2659
_reflns_number_total 3086
_reflns_threshold_expression >2sigma(I)
_cod_data_source_file d2sc03093d2.cif
_cod_data_source_block pyran
_cod_depositor_comments
;
The following automatic conversions were performed:

data item '_chemical_melting_point' value '110-112' was changed to
'111.0(10)' -- the average value was taken and precision was
estimated.

Automatic conversion script
Id: cif_fix_values 7556 2019-12-06 15:28:31Z antanas 
;
_cod_original_sg_symbol_H-M P212121
_cod_database_code 1567236

loop_
_symmetry_equiv_pos_as_xyz
'x, y, z'
'-x+1/2, -y, z+1/2'
'x+1/2, -y+1/2, -z'
'-x, y+1/2, -z+1/2'

loop_
_atom_site_label
_atom_site_type_symbol
_atom_site_fract_x
_atom_site_fract_y
_atom_site_fract_z
_atom_site_U_iso_or_equiv
_atom_site_adp_type
_atom_site_occupancy
_atom_site_symmetry_multiplicity
_atom_site_calc_flag
_atom_site_refinement_flags
_atom_site_disorder_assembly
_atom_site_disorder_group
S2 S 0.36400(7) 0.32799(7) 0.20112(3) 0.0656(2) Uani 1 1 d . . .
S1 S 0.14744(8) 0.62437(7) 0.17122(4) 0.0687(2) Uani 1 1 d . . .
O3 O 0.2271(2) 0.09767(18) 0.10196(8) 0.0633(4) Uani 1 1 d . . .
O1 O -0.03793(19) 0.44004(19) 0.12798(9) 0.0630(4) Uani 1 1 d . . .
C4 C -0.0153(3) 0.1924(3) 0.10263(12) 0.0589(6) Uani 1 1 d . . .
C1 C 0.0876(3) 0.4417(3) 0.17420(13) 0.0560(5) Uani 1 1 d . . .
C2 C 0.1992(2) 0.3363(2) 0.14442(12) 0.0526(5) Uani 1 1 d . . .
O4 O -0.0857(2) 0.0586(2) 0.11591(8) 0.0682(5) Uani 1 1 d . . .
C8 C 0.4241(3) 0.5091(3) 0.19239(14) 0.0662(6) Uani 1 1 d . . .
H8A H 0.5169 0.5206 0.2177 0.079 Uiso 1 1 calc R . .
H8B H 0.4391 0.5310 0.1406 0.079 Uiso 1 1 calc R . .
O9 O 0.2671(3) -0.0406(2) 0.20023(12) 0.0917(7) Uani 1 1 d . . .
C5 C -0.1143(3) 0.3093(3) 0.13279(13) 0.0610(6) Uani 1 1 d . . .
C3 C 0.1309(3) 0.1910(2) 0.14247(11) 0.0542(5) Uani 1 1 d . . .
C7 C 0.3127(3) 0.6116(3) 0.22475(14) 0.0670(6) Uani 1 1 d . . .
H7A H 0.3571 0.7044 0.2282 0.080 Uiso 1 1 calc R . .
H7B H 0.2880 0.5814 0.2744 0.080 Uiso 1 1 calc R . .
C9 C 0.2908(3) -0.0098(3) 0.13748(16) 0.0680(7) Uani 1 1 d . . .
C11 C -0.1016(4) -0.0325(4) 0.05942(16) 0.0825(9) Uani 1 1 d . . .
C6 C -0.2560(3) 0.3243(4) 0.08985(17) 0.0858(8) Uani 1 1 d . . .
H6A H -0.3143 0.3978 0.1114 0.129 Uiso 1 1 calc R . .
H6B H -0.3090 0.2368 0.0915 0.129 Uiso 1 1 calc R . .
H6C H -0.2344 0.3477 0.0394 0.129 Uiso 1 1 calc R . .
O11 O -0.0625(5) -0.0065(4) -0.00103(13) 0.1503(14) Uani 1 1 d . . .
C12 C -0.1745(4) -0.1661(4) 0.0851(2) 0.0979(10) Uani 1 1 d . . .
H12A H -0.1938 -0.1599 0.1371 0.147 Uiso 1 1 calc R . .
H12B H -0.1113 -0.2450 0.0756 0.147 Uiso 1 1 calc R . .
H12C H -0.2650 -0.1786 0.0589 0.147 Uiso 1 1 calc R . .
C10 C 0.3970(5) -0.0827(4) 0.0884(2) 0.1080(12) Uani 1 1 d . . .
H10A H 0.3967 -0.0385 0.0407 0.162 Uiso 1 1 calc R . .
H10B H 0.3696 -0.1801 0.0834 0.162 Uiso 1 1 calc R . .
H10C H 0.4933 -0.0766 0.1095 0.162 Uiso 1 1 calc R . .
H5A H -0.129(2) 0.294(2) 0.1884(13) 0.049(5) Uiso 1 1 d . . .
H1A H 0.061(2) 0.417(2) 0.2267(11) 0.038(5) Uiso 1 1 d . . .
H2A H 0.226(3) 0.364(3) 0.0918(14) 0.066(7) Uiso 1 1 d . . .
H4A H -0.001(3) 0.212(3) 0.0471(14) 0.055(6) Uiso 1 1 d . . .
H3A H 0.114(3) 0.155(3) 0.1891(16) 0.069(7) Uiso 1 1 d . . .

loop_
_atom_site_aniso_label
_atom_site_aniso_U_11
_atom_site_aniso_U_22
_atom_site_aniso_U_33
_atom_site_aniso_U_23
_atom_site_aniso_U_13
_atom_site_aniso_U_12
S2 0.0558(3) 0.0655(4) 0.0755(4) 0.0024(3) -0.0119(3) 0.0127(3)
S1 0.0673(4) 0.0606(3) 0.0783(4) 0.0033(3) -0.0031(3) 0.0144(3)
O3 0.0695(11) 0.0670(9) 0.0534(8) -0.0034(7) 0.0048(8) 0.0134(8)
O1 0.0544(10) 0.0733(10) 0.0613(8) 0.0137(8) -0.0015(7) 0.0134(8)
C4 0.0562(13) 0.0765(15) 0.0441(11) 0.0048(10) 0.0012(9) -0.0018(11)
C1 0.0529(12) 0.0632(13) 0.0518(11) 0.0050(10) 0.0011(10) 0.0129(10)
C2 0.0476(11) 0.0640(12) 0.0463(10) 0.0063(10) 0.0004(9) 0.0088(10)
O4 0.0703(11) 0.0836(11) 0.0507(8) -0.0074(8) 0.0029(8) -0.0085(9)
C8 0.0556(13) 0.0749(15) 0.0680(13) 0.0005(11) -0.0025(12) 0.0029(12)
O9 0.1210(18) 0.0723(12) 0.0817(13) 0.0083(10) -0.0046(13) 0.0259(12)
C5 0.0506(13) 0.0791(15) 0.0534(12) 0.0106(11) 0.0050(10) 0.0063(11)
C3 0.0544(12) 0.0648(13) 0.0433(10) 0.0037(9) 0.0028(10) 0.0116(11)
C7 0.0725(16) 0.0636(14) 0.0651(13) -0.0049(11) -0.0052(12) 0.0064(12)
C9 0.0671(16) 0.0559(13) 0.0809(17) -0.0109(12) -0.0065(14) 0.0053(12)
C11 0.079(2) 0.105(2) 0.0637(15) -0.0200(15) -0.0042(14) -0.0039(17)
C6 0.0571(14) 0.111(2) 0.0897(18) 0.0116(17) -0.0107(14) 0.0076(16)
O11 0.223(4) 0.168(3) 0.0598(12) -0.0338(15) 0.0110(19) -0.062(3)
C12 0.087(2) 0.097(2) 0.110(2) -0.0333(19) -0.0046(19) -0.0066(19)
C10 0.105(3) 0.092(2) 0.127(3) -0.014(2) 0.013(2) 0.035(2)

loop_
_atom_type_symbol
_atom_type_description
_atom_type_scat_dispersion_real
_atom_type_scat_dispersion_imag
_atom_type_scat_source
C C 0.0033 0.0016 'International Tables Vol C Tables 4.2.6.8 and 6.1.1.4'
H H 0.0000 0.0000 'International Tables Vol C Tables 4.2.6.8 and 6.1.1.4'
O O 0.0106 0.0060 'International Tables Vol C Tables 4.2.6.8 and 6.1.1.4'
S S 0.1246 0.1234 'International Tables Vol C Tables 4.2.6.8 and 6.1.1.4'

loop_
_citation_id
_citation_doi
_citation_year
1 10.1021/jo034492k 2003

loop_
_geom_angle_atom_site_label_1
_geom_angle_atom_site_label_2
_geom_angle_atom_site_label_3
_geom_angle
_geom_angle_site_symmetry_1
_geom_angle_site_symmetry_3
_geom_angle_publ_flag
C8 S2 C2 99.21(11) . . ?
C7 S1 C1 99.93(11) . . ?
C9 O3 C3 119.09(18) . . ?
C1 O1 C5 111.67(17) . . ?
O4 C4 C3 107.79(18) . . ?
O4 C4 C5 108.26(19) . . ?
C3 C4 C5 110.89(19) . . ?
O1 C1 C2 108.92(18) . . ?
O1 C1 S1 103.66(15) . . ?
C2 C1 S1 114.34(17) . . ?
C3 C2 C1 109.17(19) . . ?
C3 C2 S2 108.32(15) . . ?
C1 C2 S2 112.41(16) . . ?
C11 O4 C4 119.0(2) . . ?
C7 C8 S2 111.64(19) . . ?
O1 C5 C6 107.8(2) . . ?
O1 C5 C4 108.55(19) . . ?
C6 C5 C4 112.9(2) . . ?
O3 C3 C2 108.52(18) . . ?
O3 C3 C4 107.40(17) . . ?
C2 C3 C4 111.49(18) . . ?
C8 C7 S1 113.34(17) . . ?
O9 C9 O3 124.4(3) . . ?
O9 C9 C10 125.1(3) . . ?
O3 C9 C10 110.5(3) . . ?
O11 C11 O4 122.7(3) . . ?
O11 C11 C12 126.7(3) . . ?
O4 C11 C12 110.6(3) . . ?

loop_
_geom_bond_atom_site_label_1
_geom_bond_atom_site_label_2
_geom_bond_distance
_geom_bond_site_symmetry_2
_geom_bond_publ_flag
S2 C8 1.808(3) . ?
S2 C2 1.824(2) . ?
S1 C7 1.798(3) . ?
S1 C1 1.816(3) . ?
O3 C9 1.338(3) . ?
O3 C3 1.446(3) . ?
O1 C1 1.420(3) . ?
O1 C5 1.424(3) . ?
C4 O4 1.442(3) . ?
C4 C3 1.518(3) . ?
C4 C5 1.530(4) . ?
C1 C2 1.525(3) . ?
C2 C3 1.512(3) . ?
O4 C11 1.345(3) . ?
C8 C7 1.523(4) . ?
O9 C9 1.192(3) . ?
C5 C6 1.517(4) . ?
C9 C10 1.485(4) . ?
C11 O11 1.177(4) . ?
C11 C12 1.504(5) . ?
